data_7152673
loop_
_publ_author_name
'Phani Pavan, M.'
'Nagarjuna Reddy, M.'
'Bhuvan Kumar, N. N.'
'Kumara Swamy, K. C.'

_publ_section_title
;
 Base catalysed synthesis of thiochromans and azo-linked chromenes using
 allenylphosphonates.
;
_journal_issue 40
_journal_name_full 'Organic &amp; biomolecular chemistry'
_journal_page_first 8113
_journal_page_last 8118
_journal_paper_doi 10.1039/c2ob26285a
_journal_volume 10
_journal_year 2012
_chemical_formula_sum 'C16 H21 O4 P S'
_chemical_formula_weight 340.37
_chemical_name_systematic
;
?
;
_space_group_IT_number 14
_symmetry_cell_setting monoclinic
_symmetry_space_group_name_Hall '-P 2ybc'
_symmetry_space_group_name_H-M 'P 1 21/c 1'
_atom_sites_solution_hydrogens geom
_atom_sites_solution_primary direct
_atom_sites_solution_secondary difmap
_audit_creation_method SHELXL-97
_cell_angle_alpha 90.00
_cell_angle_beta 111.284(3)
_cell_angle_gamma 90.00
_cell_formula_units_Z 4
_cell_length_a 6.8884(5)
_cell_length_b 22.6134(16)
_cell_length_c 11.3005(7)
_cell_measurement_reflns_used 9392
_cell_measurement_temperature 298(2)
_cell_measurement_theta_max 25.96
_cell_measurement_theta_min 2.64
_cell_volume 1640.2(2)
_computing_cell_refinement 'Bruker SMART'
_computing_data_collection 'Bruker SMART'
_computing_data_reduction 'Bruker SAINT'
_computing_molecular_graphics 'Bruker SHELXTL'
_computing_publication_material 'Bruker SHELXTL'
_computing_structure_refinement 'SHELXL-97 (Sheldrick, 1997)'
_computing_structure_solution 'SHELXS-97 (Sheldrick, 1990)'
_diffrn_ambient_temperature 298(2)
_diffrn_measured_fraction_theta_full 1.000
_diffrn_measured_fraction_theta_max 1.000
_diffrn_measurement_device_type 'CCD area detector'
_diffrn_measurement_method 'phi and omega scans'
_diffrn_radiation_monochromator graphite
_diffrn_radiation_source 'fine-focus sealed tube'
_diffrn_radiation_type MoK\a
_diffrn_radiation_wavelength 0.71073
_diffrn_reflns_av_R_equivalents 0.0274
_diffrn_reflns_av_sigmaI/netI 0.0195
_diffrn_reflns_limit_h_max 8
_diffrn_reflns_limit_h_min -8
_diffrn_reflns_limit_k_max 26
_diffrn_reflns_limit_k_min -26
_diffrn_reflns_limit_l_max 13
_diffrn_reflns_limit_l_min -13
_diffrn_reflns_number 15595
_diffrn_reflns_theta_full 25.00
_diffrn_reflns_theta_max 25.00
_diffrn_reflns_theta_min 1.80
_exptl_absorpt_coefficient_mu 0.309
_exptl_absorpt_correction_T_max 0.9638
_exptl_absorpt_correction_T_min 0.8941
_exptl_absorpt_correction_type empirical
_exptl_absorpt_process_details 'SADABS, SHELDRICK (1996)'
_exptl_crystal_colour colorless
_exptl_crystal_density_diffrn 1.378
_exptl_crystal_density_meas ?
_exptl_crystal_density_method 'not measured'
_exptl_crystal_description needles
_exptl_crystal_F_000 720
_exptl_crystal_size_max 0.37
_exptl_crystal_size_mid 0.23
_exptl_crystal_size_min 0.12
_refine_diff_density_max 0.463
_refine_diff_density_min -0.233
_refine_diff_density_rms 0.050
_refine_ls_extinction_method none
_refine_ls_goodness_of_fit_ref 1.132
_refine_ls_hydrogen_treatment constr
_refine_ls_matrix_type full
_refine_ls_number_parameters 202
_refine_ls_number_reflns 2884
_refine_ls_number_restraints 0
_refine_ls_restrained_S_all 1.132
_refine_ls_R_factor_all 0.0542
_refine_ls_R_factor_gt 0.0497
_refine_ls_shift/su_max 0.001
_refine_ls_shift/su_mean 0.000
_refine_ls_structure_factor_coef Fsqd
_refine_ls_weighting_details 'calc w=1/[\s^2^(Fo^2^)+(0.0478P)^2^+1.3002P] where P=(Fo^2^+2Fc^2^)/3'
_refine_ls_weighting_scheme calc
_refine_ls_wR_factor_gt 0.1166
_refine_ls_wR_factor_ref 0.1195
_reflns_number_gt 2670
_reflns_number_total 2884
_reflns_threshold_expression >2sigma(I)
_cod_data_source_file c2ob26285a.txt
_cod_data_source_block kck(E)-16
_cod_depositor_comments
;
The following automatic conversions were performed:

'_symmetry_cell_setting' value 'Monoclinic' changed to 'monoclinic'
according to /home/saulius/struct/CIF-dictionaries/cif_core.dic
dictionary named 'cif_core.dic' version 2.4.2 from 2011-04-26.

Automatic conversion script
Id: cif_fix_values 1891 2012-01-12 08:04:46Z andrius 

The following automatic conversions were performed:

'_exptl_crystal_density_meas' value 'none' was changed to '?' - the
value is perceived as not measured.

Automatic conversion script
Id: cif_fix_values 3008 2015-01-20 13:52:24Z robertas 
;
_cod_original_cell_volume 1640.22(19)
_cod_original_sg_symbol_H-M P21/c
_cod_database_code 7152673

loop_
_symmetry_equiv_pos_as_xyz
'x, y, z'
'-x, y+1/2, -z+1/2'
'-x, -y, -z'
'x, -y-1/2, z-1/2'

loop_
_atom_site_label
_atom_site_type_symbol
_atom_site_fract_x
_atom_site_fract_y
_atom_site_fract_z
_atom_site_U_iso_or_equiv
_atom_site_adp_type
_atom_site_occupancy
_atom_site_symmetry_multiplicity
_atom_site_calc_flag
_atom_site_refinement_flags
S S 0.25180(12) 0.69717(3) 0.23474(7) 0.0514(2) Uani 1 1 d .
P P 0.21301(10) 0.59692(3) 0.55379(6) 0.03535(19) Uani 1 1 d .
O1 O 0.3683(3) 0.54965(8) 0.57722(18) 0.0493(5) Uani 1 1 d .
O2 O -0.0134(3) 0.57387(8) 0.53149(16) 0.0423(4) Uani 1 1 d .
O3 O 0.2594(3) 0.64049(8) 0.67003(17) 0.0430(4) Uani 1 1 d .
O4 O 0.5398(5) 0.52340(10) 0.2209(2) 0.0851(9) Uani 1 1 d .
H4 H 0.5454 0.5029 0.2818 0.128 Uiso 1 1 d R
C1 C 0.2306(4) 0.61567(13) 0.7818(2) 0.0452(6) Uani 1 1 d .
H1A H 0.2609 0.6458 0.8472 0.054 Uiso 1 1 calc R
H1B H 0.3279 0.5834 0.8148 0.054 Uiso 1 1 calc R
C2 C 0.0093(4) 0.59308(12) 0.7511(3) 0.0418(6) Uani 1 1 d .
C3 C -0.0440(4) 0.54881(12) 0.6428(2) 0.0433(6) Uani 1 1 d .
H3A H 0.0431 0.5140 0.6710 0.052 Uiso 1 1 calc R
H3B H -0.1881 0.5366 0.6196 0.052 Uiso 1 1 calc R
C4 C 0.0033(6) 0.56049(15) 0.8687(3) 0.0618(8) Uani 1 1 d .
H4A H 0.1001 0.5281 0.8885 0.093 Uiso 1 1 calc R
H4B H -0.1347 0.5456 0.8519 0.093 Uiso 1 1 calc R
H4C H 0.0408 0.5873 0.9393 0.093 Uiso 1 1 calc R
C5 C -0.1447(5) 0.64441(14) 0.7168(3) 0.0572(8) Uani 1 1 d .
H5A H -0.2826 0.6297 0.7006 0.086 Uiso 1 1 calc R
H5B H -0.1408 0.6638 0.6421 0.086 Uiso 1 1 calc R
H5C H -0.1075 0.6720 0.7859 0.086 Uiso 1 1 calc R
C6 C 0.1800(4) 0.64533(11) 0.4246(2) 0.0386(6) Uani 1 1 d .
C7 C 0.0196(5) 0.69370(13) 0.4070(3) 0.0549(8) Uani 1 1 d .
H7A H -0.0888 0.6897 0.3250 0.082 Uiso 1 1 calc R
H7B H 0.0852 0.7316 0.4130 0.082 Uiso 1 1 calc R
H7C H -0.0393 0.6904 0.4718 0.082 Uiso 1 1 calc R
C8 C 0.2947(4) 0.64133(11) 0.3507(2) 0.0380(6) Uani 1 1 d .
C9 C 0.4526(5) 0.59503(13) 0.3542(3) 0.0485(7) Uani 1 1 d .
H9A H 0.4365 0.5614 0.4031 0.058 Uiso 1 1 calc R
H9B H 0.5916 0.6109 0.3963 0.058 Uiso 1 1 calc R
C10 C 0.4282(5) 0.57461(13) 0.2203(3) 0.0541(8) Uani 1 1 d .
H10 H 0.2803 0.5671 0.1722 0.065 Uiso 1 1 calc R
C11 C 0.5010(4) 0.62361(12) 0.1555(2) 0.0450(6) Uani 1 1 d .
C16 C 0.4316(4) 0.68064(12) 0.1606(2) 0.0396(6) Uani 1 1 d .
C15 C 0.4919(4) 0.72693(13) 0.1020(3) 0.0502(7) Uani 1 1 d .
H15 H 0.4443 0.7650 0.1067 0.060 Uiso 1 1 calc R
C14 C 0.6221(5) 0.71674(15) 0.0369(3) 0.0578(8) Uani 1 1 d .
H14 H 0.6604 0.7477 -0.0042 0.069 Uiso 1 1 calc R
C13 C 0.6957(5) 0.66096(16) 0.0324(3) 0.0604(8) Uani 1 1 d .
H13 H 0.7859 0.6542 -0.0106 0.072 Uiso 1 1 calc R
C12 C 0.6366(5) 0.61458(15) 0.0916(3) 0.0576(8) Uani 1 1 d .
H12 H 0.6884 0.5769 0.0887 0.069 Uiso 1 1 calc R

loop_
_atom_site_aniso_label
_atom_site_aniso_U_11
_atom_site_aniso_U_22
_atom_site_aniso_U_33
_atom_site_aniso_U_23
_atom_site_aniso_U_13
_atom_site_aniso_U_12
S 0.0550(5) 0.0474(4) 0.0608(5) 0.0226(3) 0.0318(4) 0.0197(3)
P 0.0377(4) 0.0333(4) 0.0372(4) 0.0005(3) 0.0161(3) 0.0016(3)
O1 0.0584(12) 0.0468(11) 0.0508(11) 0.0151(9) 0.0294(9) 0.0159(9)
O2 0.0446(10) 0.0460(10) 0.0375(10) -0.0050(8) 0.0164(8) -0.0096(8)
O3 0.0449(10) 0.0416(10) 0.0440(10) -0.0058(8) 0.0179(8) -0.0095(8)
O4 0.151(3) 0.0555(14) 0.0704(15) 0.0222(12) 0.0665(17) 0.0421(15)
C1 0.0491(15) 0.0493(16) 0.0357(13) -0.0073(12) 0.0135(12) -0.0031(13)
C2 0.0481(15) 0.0414(14) 0.0409(14) -0.0013(11) 0.0220(12) 0.0011(12)
C3 0.0470(15) 0.0430(15) 0.0445(15) -0.0026(12) 0.0220(12) -0.0088(12)
C4 0.080(2) 0.063(2) 0.0521(18) 0.0049(15) 0.0350(17) 0.0006(17)
C5 0.0614(19) 0.0552(18) 0.0635(19) -0.0001(15) 0.0327(16) 0.0109(15)
C6 0.0391(14) 0.0342(13) 0.0440(14) 0.0046(11) 0.0167(11) 0.0042(11)
C7 0.0544(17) 0.0528(17) 0.0666(19) 0.0159(15) 0.0328(15) 0.0184(14)
C8 0.0399(14) 0.0349(13) 0.0388(13) 0.0054(11) 0.0138(11) 0.0036(11)
C9 0.0570(17) 0.0485(16) 0.0460(15) 0.0154(12) 0.0258(13) 0.0182(13)
C10 0.072(2) 0.0480(17) 0.0477(16) 0.0110(13) 0.0287(15) 0.0184(15)
C11 0.0521(16) 0.0458(15) 0.0390(14) 0.0070(12) 0.0187(12) 0.0089(12)
C16 0.0366(13) 0.0440(14) 0.0375(13) 0.0045(11) 0.0126(11) 0.0014(11)
C15 0.0515(16) 0.0440(15) 0.0568(17) 0.0085(13) 0.0218(14) -0.0022(13)
C14 0.0570(18) 0.062(2) 0.0599(19) 0.0089(15) 0.0274(15) -0.0099(15)
C13 0.0575(19) 0.082(2) 0.0511(18) 0.0034(16) 0.0310(15) 0.0005(17)
C12 0.070(2) 0.0603(19) 0.0491(17) 0.0071(14) 0.0290(15) 0.0162(16)

loop_
_atom_type_symbol
_atom_type_description
_atom_type_scat_dispersion_real
_atom_type_scat_dispersion_imag
_atom_type_scat_source
C C 0.0033 0.0016 'International Tables Vol C Tables 4.2.6.8 and 6.1.1.4'
H H 0.0000 0.0000 'International Tables Vol C Tables 4.2.6.8 and 6.1.1.4'
O O 0.0106 0.0060 'International Tables Vol C Tables 4.2.6.8 and 6.1.1.4'
P P 0.1023 0.0942 'International Tables Vol C Tables 4.2.6.8 and 6.1.1.4'
S S 0.1246 0.1234 'International Tables Vol C Tables 4.2.6.8 and 6.1.1.4'

loop_
_geom_angle_atom_site_label_1
_geom_angle_atom_site_label_2
_geom_angle_atom_site_label_3
_geom_angle
C8 S C16 104.04(12)
O1 P O2 113.73(11)
O1 P O3 112.98(11)
O2 P O3 103.25(9)
O1 P C6 117.78(11)
O2 P C6 104.42(11)
O3 P C6 103.09(11)
C3 O2 P 115.72(16)
C1 O3 P 115.45(16)
C10 O4 H4 109.5
O3 C1 C2 111.8(2)
O3 C1 H1A 109.3
C2 C1 H1A 109.3
O3 C1 H1B 109.3
C2 C1 H1B 109.3
H1A C1 H1B 107.9
C3 C2 C1 109.5(2)
C3 C2 C5 110.8(2)
C1 C2 C5 110.4(2)
C3 C2 C4 107.9(2)
C1 C2 C4 107.6(2)
C5 C2 C4 110.6(2)
O2 C3 C2 111.7(2)
O2 C3 H3A 109.3
C2 C3 H3A 109.3
O2 C3 H3B 109.3
C2 C3 H3B 109.3
H3A C3 H3B 108.0
C2 C4 H4A 109.5
C2 C4 H4B 109.5
H4A C4 H4B 109.5
C2 C4 H4C 109.5
H4A C4 H4C 109.5
H4B C4 H4C 109.5
C2 C5 H5A 109.5
C2 C5 H5B 109.5
H5A C5 H5B 109.5
C2 C5 H5C 109.5
H5A C5 H5C 109.5
H5B C5 H5C 109.5
C8 C6 C7 122.1(2)
C8 C6 P 122.79(19)
C7 C6 P 115.05(19)
C6 C7 H7A 109.5
C6 C7 H7B 109.5
H7A C7 H7B 109.5
C6 C7 H7C 109.5
H7A C7 H7C 109.5
H7B C7 H7C 109.5
C6 C8 C9 127.9(2)
C6 C8 S 115.77(19)
C9 C8 S 116.35(18)
C8 C9 C10 111.4(2)
C8 C9 H9A 109.3
C10 C9 H9A 109.3
C8 C9 H9B 109.3
C10 C9 H9B 109.3
H9A C9 H9B 108.0
O4 C10 C11 109.5(2)
O4 C10 C9 112.6(2)
C11 C10 C9 108.7(2)
O4 C10 H10 108.6
C11 C10 H10 108.6
C9 C10 H10 108.6
C16 C11 C12 117.9(3)
C16 C11 C10 118.8(2)
C12 C11 C10 123.3(3)
C15 C16 C11 121.1(3)
C15 C16 S 116.8(2)
C11 C16 S 121.9(2)
C14 C15 C16 120.0(3)
C14 C15 H15 120.0
C16 C15 H15 120.0
C13 C14 C15 119.9(3)
C13 C14 H14 120.0
C15 C14 H14 120.0
C14 C13 C12 120.2(3)
C14 C13 H13 119.9
C12 C13 H13 119.9
C13 C12 C11 120.8(3)
C13 C12 H12 119.6
C11 C12 H12 119.6

loop_
_geom_bond_atom_site_label_1
_geom_bond_atom_site_label_2
_geom_bond_distance
S C8 1.765(2)
S C16 1.769(3)
P O1 1.4667(19)
P O2 1.5754(18)
P O3 1.5791(18)
P C6 1.772(3)
O2 C3 1.463(3)
O3 C1 1.460(3)
O4 C10 1.389(3)
O4 H4 0.8200
C1 C2 1.524(4)
C1 H1A 0.9700
C1 H1B 0.9700
C2 C3 1.519(4)
C2 C5 1.524(4)
C2 C4 1.533(4)
C3 H3A 0.9700
C3 H3B 0.9700
C4 H4A 0.9600
C4 H4B 0.9600
C4 H4C 0.9600
C5 H5A 0.9600
C5 H5B 0.9600
C5 H5C 0.9600
C6 C8 1.346(4)
C6 C7 1.516(3)
C7 H7A 0.9600
C7 H7B 0.9600
C7 H7C 0.9600
C8 C9 1.500(3)
C9 C10 1.532(4)
C9 H9A 0.9700
C9 H9B 0.9700
C10 C11 1.511(4)
C10 H10 0.9800
C11 C16 1.384(4)
C11 C12 1.386(4)
C16 C15 1.381(4)
C15 C14 1.371(4)
C15 H15 0.9300
C14 C13 1.367(5)
C14 H14 0.9300
C13 C12 1.383(4)
C13 H13 0.9300
C12 H12 0.9300

loop_
_geom_hbond_atom_site_label_D
_geom_hbond_atom_site_label_H
_geom_hbond_atom_site_label_A
_geom_hbond_distance_DH
_geom_hbond_distance_HA
_geom_hbond_distance_DA
_geom_hbond_angle_DHA
_geom_hbond_site_symmetry_A
O4 H4 O1 0.82 1.90 2.699(3) 164.3 3_666
